data_1576853
loop_
_publ_author_name
'Cataffo, Andrea'
'Garc&#xed;a-Padilla, Eduardo'
'Escofet, Imma'
'Fincias, Nicol&#xe1;s'
'Arnanz, Anna'
'Zuccarello, Giuseppe'
'Tian, Guilong'
'Cai, Luyu'
'Khorasanidarehdor, Fereshteh'
'Maseras, Feliu'
'Echavarren, Antonio M.'

_publ_section_title
;
 Enantioselective cyclization of bromoenynes: mechanistic understanding of
 gold(i)-catalyzed alkoxycyclizations.
;
_journal_issue 10
_journal_name_full 'Chemical science'
_journal_page_first 5005
_journal_page_last 5015
_journal_paper_doi 10.1039/d5sc09023g
_journal_volume 17
_journal_year 2026
_chemical_absolute_configuration ad
_chemical_formula_moiety 'C14 H17 Br O'
_chemical_formula_sum 'C14 H17 Br O'
_chemical_formula_weight 281.18
_space_group_crystal_system orthorhombic
_space_group_IT_number 19
_space_group_name_Hall 'P 2ac 2ab'
_space_group_name_H-M_alt 'P 21 21 21'
_atom_sites_solution_hydrogens geom
_atom_sites_solution_primary dual
_audit_creation_date 2024-03-01
_audit_creation_method
;
Olex2 1.5-ac5-024
(compiled 2022.04.12 svn.rca3783a0 for Rigaku Oxford Diffraction, GUI svn.r6498)
;
_audit_update_record
;
2024-03-05 deposited with the CCDC.	2026-01-05 downloaded from the CCDC.
;
_cell_angle_alpha 90
_cell_angle_beta 90
_cell_angle_gamma 90
_cell_formula_units_Z 4
_cell_length_a 7.2267(12)
_cell_length_b 11.976(2)
_cell_length_c 14.973(3)
_cell_measurement_reflns_used 6559
_cell_measurement_temperature 100.40
_cell_measurement_theta_max 30.46
_cell_measurement_theta_min 2.72
_cell_volume 1295.9(4)
_computing_cell_refinement 'SAINT V8.40A (Bruker, 2019)'
_computing_data_reduction 'SAINT V8.40A (Bruker, 2019)'
_computing_molecular_graphics 'Olex2 1.5-ac5-024 (Dolomanov et al., 2009)'
_computing_publication_material 'Olex2 1.5-ac5-024 (Dolomanov et al., 2009)'
_computing_structure_refinement 'XL  (Sheldrick, 2008)'
_computing_structure_solution 'XT  (Sheldrick, 2015)'
_diffrn_ambient_temperature 100.40
_diffrn_detector 'Bruker APEX2 area detector'
_diffrn_detector_type 'CCD area detector'
_diffrn_measured_fraction_theta_full 0.997
_diffrn_measured_fraction_theta_max 0.979
_diffrn_measurement_device 'three-circle diffractometer'
_diffrn_measurement_device_type 'Bruker APEX-II CCD'
_diffrn_measurement_method '\f and \w scans'
_diffrn_radiation_monochromator 'mirror optics'
_diffrn_radiation_probe x-ray
_diffrn_radiation_type MoK\a
_diffrn_radiation_wavelength 0.71073
_diffrn_reflns_av_R_equivalents 0.0303
_diffrn_reflns_av_unetI/netI 0.0283
_diffrn_reflns_Laue_measured_fraction_full 0.997
_diffrn_reflns_Laue_measured_fraction_max 0.979
_diffrn_reflns_limit_h_max 8
_diffrn_reflns_limit_h_min -10
_diffrn_reflns_limit_k_max 17
_diffrn_reflns_limit_k_min -14
_diffrn_reflns_limit_l_max 18
_diffrn_reflns_limit_l_min -21
_diffrn_reflns_number 14021
_diffrn_reflns_point_group_measured_fraction_full 0.997
_diffrn_reflns_point_group_measured_fraction_max 0.970
_diffrn_reflns_theta_full 25.242
_diffrn_reflns_theta_max 30.612
_diffrn_reflns_theta_min 2.178
_diffrn_source_current 0.61
_diffrn_source_power 0.0305
_diffrn_source_type 'Incoatec I\ms'
_diffrn_source_voltage 50.0
_diffrn_standards_number 0
_exptl_absorpt_coefficient_mu 3.150
_exptl_absorpt_correction_T_max 0.7461
_exptl_absorpt_correction_T_min 0.5945
_exptl_absorpt_correction_type multi-scan
_exptl_absorpt_process_details
;
SADABS-2016/2 (Bruker,2016/2) was used for absorption correction.
wR2(int) was 0.0963 before and 0.0397 after correction.
The Ratio of minimum to maximum transmission is 0.7968.
The \l/2 correction factor is Not present.
;
_exptl_crystal_colour colourless
_exptl_crystal_colour_primary colourless
_exptl_crystal_density_diffrn 1.441
_exptl_crystal_description block
_exptl_crystal_F_000 576
_exptl_crystal_size_max 0.3
_exptl_crystal_size_mid 0.2
_exptl_crystal_size_min 0.1
_refine_diff_density_max 0.441
_refine_diff_density_min -0.401
_refine_diff_density_rms 0.057
_refine_ls_abs_structure_details
;
 Flack x determined using 1387 quotients [(I+)-(I-)]/[(I+)+(I-)]
 (Parsons, Flack and Wagner, Acta Cryst. B69 (2013) 249-259).
;
_refine_ls_abs_structure_Flack -0.007(4)
_refine_ls_extinction_method none
_refine_ls_goodness_of_fit_ref 1.042
_refine_ls_hydrogen_treatment constr
_refine_ls_matrix_type full
_refine_ls_number_parameters 148
_refine_ls_number_reflns 3880
_refine_ls_number_restraints 0
_refine_ls_restrained_S_all 1.042
_refine_ls_R_factor_all 0.0298
_refine_ls_R_factor_gt 0.0249
_refine_ls_shift/su_max 0.001
_refine_ls_shift/su_mean 0.000
_refine_ls_structure_factor_coef Fsqd
_refine_ls_weighting_details 'w=1/[\s^2^(Fo^2^)+(0.0324P)^2^+0.2898P] where P=(Fo^2^+2Fc^2^)/3'
_refine_ls_weighting_scheme calc
_refine_ls_wR_factor_gt 0.0634
_refine_ls_wR_factor_ref 0.0653
_reflns_Friedel_coverage 0.732
_reflns_Friedel_fraction_full 0.997
_reflns_Friedel_fraction_max 0.959
_reflns_number_gt 3516
_reflns_number_total 3880
_reflns_threshold_expression 'I > 2\s(I)'
_cod_data_source_file d5sc09023g2.cif
_cod_data_source_block mo_ac013061b_0m
_cod_database_code 1576853
_shelx_shelxl_version_number 2018/3
_shelx_space_group_comment
;
The symmetry employed for this shelxl refinement is uniquely defined
by the following loop, which should always be used as a source of
symmetry information in preference to the above space-group names.
They are only intended as comments.
;
_shelx_estimated_absorpt_t_max 0.744
_shelx_estimated_absorpt_t_min 0.452
_olex2_refinement_description
;
1. Fixed Uiso
 At 1.2 times of:
  All C(H) groups, All C(H,H) groups
 At 1.5 times of:
  All C(H,H,H) groups
2.a Ternary CH refined with riding coordinates:
 C3(H3)
2.b Secondary CH2 refined with riding coordinates:
 C4(H4A,H4B)
2.c Aromatic/amide H refined with riding coordinates:
 C1(H1), C6(H6), C7(H7), C8(H8), C9(H9)
2.d Idealised Me refined as rotating group:
 C12(H12A,H12B,H12C), C13(H13A,H13B,H13C), C14(H14A,H14B,H14C)
;
_olex2_submission_special_instructions 'No special instructions were received'

loop_
_space_group_symop_operation_xyz
'x, y, z'
'-x+1/2, -y, z+1/2'
'-x, y+1/2, -z+1/2'
'x+1/2, -y+1/2, -z'

loop_
_atom_site_label
_atom_site_type_symbol
_atom_site_fract_x
_atom_site_fract_y
_atom_site_fract_z
_atom_site_U_iso_or_equiv
_atom_site_adp_type
_atom_site_occupancy
_atom_site_site_symmetry_order
_atom_site_calc_flag
_atom_site_refinement_flags_posn
_atom_site_refinement_flags_adp
_atom_site_refinement_flags_occupancy
_atom_site_disorder_assembly
_atom_site_disorder_group
Br1 Br 1.00595(4) 0.41162(2) 0.62376(2) 0.03022(8) Uani 1 1 d . . . . .
O1 O 0.9770(2) 0.40469(14) 0.27896(12) 0.0235(3) Uani 1 1 d . . . . .
C1 C 0.7881(4) 0.47895(18) 0.57987(17) 0.0210(5) Uani 1 1 d . . . . .
H1 H 0.690180 0.492003 0.620914 0.025 Uiso 1 1 calc R U . . .
C2 C 0.7625(3) 0.50917(18) 0.49589(16) 0.0158(4) Uani 1 1 d . . . . .
C3 C 0.8936(3) 0.50310(17) 0.41634(15) 0.0151(4) Uani 1 1 d . . . . .
H3 H 1.024057 0.511650 0.437547 0.018 Uiso 1 1 calc R U . . .
C4 C 0.8384(3) 0.60670(17) 0.35993(15) 0.0165(4) Uani 1 1 d . . . . .
H4A H 0.922560 0.670185 0.371914 0.020 Uiso 1 1 calc R U . . .
H4B H 0.841627 0.589276 0.295312 0.020 Uiso 1 1 calc R U . . .
C5 C 0.6440(3) 0.63308(17) 0.38995(15) 0.0144(4) Uani 1 1 d . . . . .
C6 C 0.5171(4) 0.70692(17) 0.35276(15) 0.0185(4) Uani 1 1 d . . . . .
H6 H 0.546813 0.747010 0.299925 0.022 Uiso 1 1 calc R U . . .
C7 C 0.3464(3) 0.72140(18) 0.39372(17) 0.0206(5) Uani 1 1 d . . . . .
H7 H 0.258394 0.771076 0.368362 0.025 Uiso 1 1 calc R U . . .
C8 C 0.3032(3) 0.6636(2) 0.47178(17) 0.0212(5) Uani 1 1 d . . . . .
H8 H 0.186204 0.674490 0.499314 0.025 Uiso 1 1 calc R U . . .
C9 C 0.4296(3) 0.5901(2) 0.50975(16) 0.0195(4) Uani 1 1 d . . . . .
H9 H 0.400059 0.550489 0.562817 0.023 Uiso 1 1 calc R U . . .
C10 C 0.6009(3) 0.57595(18) 0.46818(16) 0.0158(4) Uani 1 1 d . . . . .
C11 C 0.8756(3) 0.39336(18) 0.36135(15) 0.0182(4) Uani 1 1 d . . . . .
C12 C 0.6785(3) 0.3731(2) 0.33003(18) 0.0224(5) Uani 1 1 d . . . . .
H12A H 0.636679 0.436825 0.294293 0.034 Uiso 1 1 calc R U . . .
H12B H 0.597370 0.364205 0.381982 0.034 Uiso 1 1 calc R U . . .
H12C H 0.674349 0.305150 0.293600 0.034 Uiso 1 1 calc R U . . .
C13 C 0.9434(4) 0.29177(19) 0.41327(19) 0.0258(5) Uani 1 1 d . . . . .
H13A H 0.942768 0.226186 0.374133 0.039 Uiso 1 1 calc R U . . .
H13B H 0.861392 0.278468 0.464309 0.039 Uiso 1 1 calc R U . . .
H13C H 1.069478 0.305357 0.434740 0.039 Uiso 1 1 calc R U . . .
C14 C 1.1723(4) 0.4210(3) 0.2866(2) 0.0358(7) Uani 1 1 d . . . . .
H14A H 1.228866 0.417774 0.227218 0.054 Uiso 1 1 calc R U . . .
H14B H 1.225147 0.362198 0.324397 0.054 Uiso 1 1 calc R U . . .
H14C H 1.196815 0.494036 0.313606 0.054 Uiso 1 1 calc R U . . .

loop_
_atom_site_aniso_label
_atom_site_aniso_U_11
_atom_site_aniso_U_22
_atom_site_aniso_U_33
_atom_site_aniso_U_23
_atom_site_aniso_U_13
_atom_site_aniso_U_12
Br1 0.03764(15) 0.03217(12) 0.02085(13) 0.00474(9) -0.01004(13) 0.00794(13)
O1 0.0195(8) 0.0309(8) 0.0201(8) -0.0052(6) 0.0023(7) 0.0017(8)
C1 0.0250(12) 0.0184(10) 0.0195(12) 0.0011(9) -0.0021(10) 0.0013(9)
C2 0.0174(10) 0.0146(9) 0.0153(11) -0.0004(8) -0.0010(8) -0.0022(7)
C3 0.0136(9) 0.0159(9) 0.0157(11) -0.0003(8) -0.0021(8) -0.0013(7)
C4 0.0149(9) 0.0180(9) 0.0166(11) 0.0017(8) 0.0011(8) -0.0008(7)
C5 0.0139(9) 0.0156(8) 0.0139(11) -0.0015(7) -0.0018(8) -0.0011(7)
C6 0.0200(11) 0.0179(8) 0.0176(10) -0.0006(7) -0.0025(10) 0.0008(9)
C7 0.0178(10) 0.0185(10) 0.0256(13) -0.0053(9) -0.0039(9) 0.0019(8)
C8 0.0157(10) 0.0222(11) 0.0259(14) -0.0092(9) 0.0026(9) 0.0010(8)
C9 0.0218(10) 0.0202(10) 0.0167(11) -0.0034(9) 0.0029(8) -0.0029(9)
C10 0.0164(9) 0.0151(9) 0.0159(11) -0.0015(8) -0.0013(8) -0.0018(8)
C11 0.0171(9) 0.0193(9) 0.0182(12) -0.0033(8) -0.0009(8) -0.0006(8)
C12 0.0200(11) 0.0223(10) 0.0249(14) -0.0062(9) -0.0030(10) -0.0037(8)
C13 0.0316(13) 0.0178(10) 0.0280(14) -0.0039(9) -0.0040(11) 0.0037(9)
C14 0.0226(12) 0.0529(18) 0.0319(16) -0.0091(14) 0.0105(11) -0.0009(13)

loop_
_atom_type_symbol
_atom_type_description
_atom_type_scat_dispersion_real
_atom_type_scat_dispersion_imag
_atom_type_scat_source
C C 0.0033 0.0016 'International Tables Vol C Tables 4.2.6.8 and 6.1.1.4'
H H 0.0000 0.0000 'International Tables Vol C Tables 4.2.6.8 and 6.1.1.4'
Br Br -0.2901 2.4595 'International Tables Vol C Tables 4.2.6.8 and 6.1.1.4'
O O 0.0106 0.0060 'International Tables Vol C Tables 4.2.6.8 and 6.1.1.4'

loop_
_geom_angle_atom_site_label_1
_geom_angle_atom_site_label_2
_geom_angle_atom_site_label_3
_geom_angle
_geom_angle_site_symmetry_1
_geom_angle_site_symmetry_3
_geom_angle_publ_flag
C14 O1 C11 116.47(19) . . ?
Br1 C1 H1 117.8 . . ?
C2 C1 Br1 124.4(2) . . ?
C2 C1 H1 117.8 . . ?
C1 C2 C3 130.1(2) . . ?
C1 C2 C10 121.8(2) . . ?
C10 C2 C3 107.35(19) . . ?
C2 C3 H3 109.5 . . ?
C2 C3 C4 103.15(17) . . ?
C2 C3 C11 113.70(17) . . ?
C4 C3 H3 109.5 . . ?
C4 C3 C11 111.44(18) . . ?
C11 C3 H3 109.5 . . ?
C3 C4 H4A 110.9 . . ?
C3 C4 H4B 110.9 . . ?
H4A C4 H4B 108.9 . . ?
C5 C4 C3 104.15(17) . . ?
C5 C4 H4A 110.9 . . ?
C5 C4 H4B 110.9 . . ?
C6 C5 C4 128.9(2) . . ?
C6 C5 C10 120.1(2) . . ?
C10 C5 C4 110.87(19) . . ?
C5 C6 H6 120.4 . . ?
C7 C6 C5 119.2(2) . . ?
C7 C6 H6 120.4 . . ?
C6 C7 H7 119.8 . . ?
C6 C7 C8 120.5(2) . . ?
C8 C7 H7 119.8 . . ?
C7 C8 H8 119.6 . . ?
C9 C8 C7 120.7(2) . . ?
C9 C8 H8 119.6 . . ?
C8 C9 H9 120.7 . . ?
C8 C9 C10 118.5(2) . . ?
C10 C9 H9 120.7 . . ?
C5 C10 C2 109.03(19) . . ?
C5 C10 C9 120.9(2) . . ?
C9 C10 C2 130.0(2) . . ?
O1 C11 C3 109.33(17) . . ?
O1 C11 C12 103.14(19) . . ?
O1 C11 C13 110.39(19) . . ?
C12 C11 C3 112.12(18) . . ?
C12 C11 C13 109.32(19) . . ?
C13 C11 C3 112.17(19) . . ?
C11 C12 H12A 109.5 . . ?
C11 C12 H12B 109.5 . . ?
C11 C12 H12C 109.5 . . ?
H12A C12 H12B 109.5 . . ?
H12A C12 H12C 109.5 . . ?
H12B C12 H12C 109.5 . . ?
C11 C13 H13A 109.5 . . ?
C11 C13 H13B 109.5 . . ?
C11 C13 H13C 109.5 . . ?
H13A C13 H13B 109.5 . . ?
H13A C13 H13C 109.5 . . ?
H13B C13 H13C 109.5 . . ?
O1 C14 H14A 109.5 . . ?
O1 C14 H14B 109.5 . . ?
O1 C14 H14C 109.5 . . ?
H14A C14 H14B 109.5 . . ?
H14A C14 H14C 109.5 . . ?
H14B C14 H14C 109.5 . . ?

loop_
_geom_bond_atom_site_label_1
_geom_bond_atom_site_label_2
_geom_bond_distance
_geom_bond_site_symmetry_2
_geom_bond_publ_flag
Br1 C1 1.887(2) . ?
O1 C11 1.441(3) . ?
O1 C14 1.429(3) . ?
C1 H1 0.9500 . ?
C1 C2 1.321(3) . ?
C2 C3 1.524(3) . ?
C2 C10 1.475(3) . ?
C3 H3 1.0000 . ?
C3 C4 1.553(3) . ?
C3 C11 1.556(3) . ?
C4 H4A 0.9900 . ?
C4 H4B 0.9900 . ?
C4 C5 1.509(3) . ?
C5 C6 1.390(3) . ?
C5 C10 1.392(3) . ?
C6 H6 0.9500 . ?
C6 C7 1.388(4) . ?
C7 H7 0.9500 . ?
C7 C8 1.394(4) . ?
C8 H8 0.9500 . ?
C8 C9 1.389(3) . ?
C9 H9 0.9500 . ?
C9 C10 1.396(3) . ?
C11 C12 1.519(3) . ?
C11 C13 1.525(3) . ?
C12 H12A 0.9800 . ?
C12 H12B 0.9800 . ?
C12 H12C 0.9800 . ?
C13 H13A 0.9800 . ?
C13 H13B 0.9800 . ?
C13 H13C 0.9800 . ?
C14 H14A 0.9800 . ?
C14 H14B 0.9800 . ?
C14 H14C 0.9800 . ?

loop_
_geom_torsion_atom_site_label_1
_geom_torsion_atom_site_label_2
_geom_torsion_atom_site_label_3
_geom_torsion_atom_site_label_4
_geom_torsion
_geom_torsion_site_symmetry_1
_geom_torsion_site_symmetry_2
_geom_torsion_site_symmetry_3
_geom_torsion_site_symmetry_4
_geom_torsion_publ_flag
Br1 C1 C2 C3 -2.4(4) . . . . ?
Br1 C1 C2 C10 -170.96(16) . . . . ?
C1 C2 C3 C4 -147.1(2) . . . . ?
C1 C2 C3 C11 92.0(3) . . . . ?
C1 C2 C10 C5 155.7(2) . . . . ?
C1 C2 C10 C9 -21.6(4) . . . . ?
C2 C3 C4 C5 -21.7(2) . . . . ?
C2 C3 C11 O1 168.84(18) . . . . ?
C2 C3 C11 C12 55.1(2) . . . . ?
C2 C3 C11 C13 -68.4(2) . . . . ?
C3 C2 C10 C5 -15.2(2) . . . . ?
C3 C2 C10 C9 167.6(2) . . . . ?
C3 C4 C5 C6 -169.5(2) . . . . ?
C3 C4 C5 C10 13.8(2) . . . . ?
C4 C3 C11 O1 52.8(2) . . . . ?
C4 C3 C11 C12 -61.0(2) . . . . ?
C4 C3 C11 C13 175.6(2) . . . . ?
C4 C5 C6 C7 -177.6(2) . . . . ?
C4 C5 C10 C2 0.6(2) . . . . ?
C4 C5 C10 C9 178.13(19) . . . . ?
C5 C6 C7 C8 0.7(3) . . . . ?
C6 C5 C10 C2 -176.52(19) . . . . ?
C6 C5 C10 C9 1.0(3) . . . . ?
C6 C7 C8 C9 -0.3(3) . . . . ?
C7 C8 C9 C10 0.3(3) . . . . ?
C8 C9 C10 C2 176.4(2) . . . . ?
C8 C9 C10 C5 -0.6(3) . . . . ?
C10 C2 C3 C4 22.7(2) . . . . ?
C10 C2 C3 C11 -98.1(2) . . . . ?
C10 C5 C6 C7 -1.1(3) . . . . ?
C11 C3 C4 C5 100.7(2) . . . . ?
C14 O1 C11 C3 62.7(3) . . . . ?
C14 O1 C11 C12 -177.9(2) . . . . ?
C14 O1 C11 C13 -61.2(3) . . . . ?
